data_2243639
loop_
_publ_author_name
'O'Brien, Patrick'
'Zeller, Matthias'
'Lee, Wei-Tsung'

_publ_section_title
;
 Crystal structure of
 (2-{[(8-aminonaphthalen-1-yl)imino]methyl}-4,6-di-<i>tert</i>-butylphenolato-\k^3^<i>N</i>,<i>N</i>',<i>O</i>)bromidonickel(II)
;
_journal_coeditor_code WM5439
_journal_issue 4
_journal_name_full 'Acta Crystallographica Section E'
_journal_page_first 469
_journal_page_last 473
_journal_paper_doi 10.1107/S2056989018003651
_journal_volume 74
_journal_year 2018
_chemical_formula_iupac '[Ni Br (C25 H29 N2 O)]'
_chemical_formula_moiety 'C25 H29 Br N2 Ni O'
_chemical_formula_sum 'C25 H29 Br N2 Ni O'
_chemical_formula_weight 512.12
_chemical_name_systematic
(2-{[(8-Aminonaphthalen-1-yl)imino]methyl}-4,6-di-<i>tert</i>-butylphenolato-\k^3^<i>N</i>,<i>N</i>',<i>O</i>)bromidonickel(II)
_space_group_crystal_system monoclinic
_space_group_IT_number 14
_space_group_name_Hall '-P 2ybc'
_space_group_name_H-M_alt 'P 1 21/c 1'
_atom_sites_solution_hydrogens mixed
_atom_sites_solution_primary direct
_atom_sites_solution_secondary difmap
_audit_creation_method SHELXL-2018/1
_cell_angle_alpha 90
_cell_angle_beta 98.0315(14)
_cell_angle_gamma 90
_cell_formula_units_Z 4
_cell_length_a 9.7626(3)
_cell_length_b 10.9008(4)
_cell_length_c 22.0679(7)
_cell_measurement_reflns_used 11680
_cell_measurement_temperature 100(2)
_cell_measurement_theta_max 30.073
_cell_measurement_theta_min 2.107
_cell_volume 2325.43(13)
_computing_cell_refinement
;
HKL3000 (Otwinowski & Minor, 1997)
;
_computing_data_collection
;
COLLECT (Nonius, 1998)
;
_computing_data_reduction
;
HKL3000 (Otwinowski & Minor, 1997)
;
_computing_molecular_graphics
;
Mercury (Macrae <i>et al.</i>, 2006)
;
_computing_publication_material
;
publCIF (Westrip, 2010)
;
_computing_structure_refinement
;
SHELXL2018 (Sheldrick, 2015) and
shelXle (H\"ubschle <i>et al.</i>, 2011)
;
_computing_structure_solution
;
SHELXS97 (Sheldrick, 2008)
;
_diffrn_ambient_temperature 100(2)
_diffrn_measured_fraction_theta_full 0.970
_diffrn_measured_fraction_theta_max 0.842
_diffrn_measurement_device_type 'Nonius KappaCCD'
_diffrn_measurement_method '\w and \f scans'
_diffrn_radiation_monochromator graphite
_diffrn_radiation_type MoK\a
_diffrn_radiation_wavelength 0.71073
_diffrn_reflns_av_R_equivalents 0.045
_diffrn_reflns_limit_h_max 13
_diffrn_reflns_limit_h_min 0
_diffrn_reflns_limit_k_max 15
_diffrn_reflns_limit_k_min 0
_diffrn_reflns_limit_l_max 31
_diffrn_reflns_limit_l_min -30
_diffrn_reflns_number 11680
_diffrn_reflns_theta_full 25.242
_diffrn_reflns_theta_max 30.073
_diffrn_reflns_theta_min 2.107
_exptl_absorpt_coefficient_mu 2.571
_exptl_absorpt_correction_T_max 0.735
_exptl_absorpt_correction_T_min 0.245
_exptl_absorpt_correction_type multi-scan
_exptl_absorpt_process_details
;
(SCALEPACK; Otwinowski & Minor, 1997)
;
_exptl_crystal_colour black
_exptl_crystal_density_diffrn 1.463
_exptl_crystal_description plate
_exptl_crystal_F_000 1056
_exptl_crystal_size_max 0.550
_exptl_crystal_size_mid 0.440
_exptl_crystal_size_min 0.120
_refine_diff_density_max 1.066
_refine_diff_density_min -1.246
_refine_ls_extinction_method none
_refine_ls_goodness_of_fit_ref 1.068
_refine_ls_hydrogen_treatment mixed
_refine_ls_matrix_type full
_refine_ls_number_parameters 283
_refine_ls_number_reflns 5755
_refine_ls_number_restraints 2
_refine_ls_restrained_S_all 1.068
_refine_ls_R_factor_all 0.0592
_refine_ls_R_factor_gt 0.0459
_refine_ls_shift/su_max 0.000
_refine_ls_shift/su_mean 0.000
_refine_ls_structure_factor_coef Fsqd
_refine_ls_weighting_details 'w=1/[\s^2^(Fo^2^)+(0.0631P)^2^+4.3983P] where P=(Fo^2^+2Fc^2^)/3'
_refine_ls_weighting_scheme calc
_refine_ls_wR_factor_gt 0.1190
_refine_ls_wR_factor_ref 0.1276
_reflns_number_gt 4738
_reflns_number_total 5755
_reflns_threshold_expression 'I > 2\s(I)'
_cod_data_source_file wm5439sup1.cif
_cod_data_source_block I
_cod_original_sg_symbol_H-M 'P 21/c'
_cod_database_code 2243639
_shelx_space_group_comment
;
The symmetry employed for this shelxl refinement is uniquely defined
by the following loop, which should always be used as a source of
symmetry information in preference to the above space-group names.
They are only intended as comments.
;
_shelx_estimated_absorpt_t_min 0.332
_shelx_estimated_absorpt_t_max 0.748

loop_
_space_group_symop_operation_xyz
'x, y, z'
'-x, y+1/2, -z+1/2'
'-x, -y, -z'
'x, -y-1/2, z-1/2'

loop_
_atom_site_type_symbol
_atom_site_label
_atom_site_fract_x
_atom_site_fract_y
_atom_site_fract_z
_atom_site_U_iso_or_equiv
_atom_site_adp_type
_atom_site_calc_flag
_atom_site_occupancy
_atom_site_disorder_assembly
_atom_site_disorder_group
C C1 -0.0553(3) 0.4478(3) 0.14421(13) 0.0207(6) Uani d 1 . .
C C2 -0.1176(3) 0.5200(3) 0.18765(13) 0.0215(6) Uani d 1 . .
C C3 -0.2474(3) 0.4849(3) 0.19962(14) 0.0231(6) Uani d 1 . .
H H3 -0.288647 0.532890 0.228138 0.028 Uiso calc 1 . .
C C4 -0.3239(3) 0.3836(3) 0.17296(14) 0.0230(6) Uani d 1 . .
C C5 -0.2624(3) 0.3152(3) 0.13236(14) 0.0228(6) Uani d 1 . .
H H5 -0.310127 0.246173 0.113465 0.027 Uiso calc 1 . .
C C6 -0.1295(3) 0.3445(3) 0.11769(13) 0.0202(6) Uani d 1 . .
C C7 -0.0640(3) 0.2563(3) 0.08365(13) 0.0208(6) Uani d 1 . .
H H7 -0.111370 0.180965 0.074598 0.025 Uiso calc 1 . .
C C8 -0.0394(3) 0.6284(3) 0.22098(14) 0.0230(6) Uani d 1 . .
C C9 0.0896(3) 0.5782(3) 0.26142(16) 0.0295(7) Uani d 1 . .
H H9A 0.150747 0.538983 0.235565 0.044 Uiso calc 1 . .
H H9B 0.061397 0.517857 0.290193 0.044 Uiso calc 1 . .
H H9C 0.138719 0.645847 0.284265 0.044 Uiso calc 1 . .
C C10 0.0052(4) 0.7237(3) 0.17568(16) 0.0301(7) Uani d 1 . .
H H10A 0.064332 0.683952 0.149067 0.045 Uiso calc 1 . .
H H10B 0.056620 0.790083 0.198582 0.045 Uiso calc 1 . .
H H10C -0.077039 0.757407 0.150692 0.045 Uiso calc 1 . .
C C11 -0.1291(4) 0.6966(3) 0.26186(15) 0.0281(7) Uani d 1 . .
H H11A -0.213815 0.725748 0.236934 0.042 Uiso calc 1 . .
H H11B -0.077523 0.766708 0.281208 0.042 Uiso calc 1 . .
H H11C -0.153307 0.640822 0.293557 0.042 Uiso calc 1 . .
C C12 -0.4634(3) 0.3499(4) 0.19290(16) 0.0288(7) Uani d 1 . .
C C13 -0.5585(5) 0.4609(5) 0.1875(3) 0.0651(16) Uani d 1 . .
H H13A -0.573130 0.489421 0.144959 0.098 Uiso calc 1 . .
H H13B -0.516131 0.526707 0.214029 0.098 Uiso calc 1 . .
H H13C -0.647545 0.438227 0.199999 0.098 Uiso calc 1 . .
C C14 -0.5341(5) 0.2460(6) 0.1546(3) 0.075(2) Uani d 1 . .
H H14A -0.550635 0.270893 0.111563 0.112 Uiso calc 1 . .
H H14B -0.622540 0.227022 0.168740 0.112 Uiso calc 1 . .
H H14C -0.474709 0.173182 0.158954 0.112 Uiso calc 1 . .
C C15 -0.4382(5) 0.3110(5) 0.2604(2) 0.0546(13) Uani d 1 . .
H H15A -0.526967 0.293766 0.274528 0.082 Uiso calc 1 . .
H H15B -0.390898 0.377284 0.284997 0.082 Uiso calc 1 . .
H H15C -0.380507 0.237058 0.264654 0.082 Uiso calc 1 . .
C C16 0.1225(3) 0.1628(3) 0.04555(14) 0.0218(6) Uani d 1 . .
C C17 0.1062(3) 0.0524(3) 0.07443(15) 0.0247(6) Uani d 1 . .
H H17 0.048093 0.048630 0.105510 0.030 Uiso calc 1 . .
C C18 0.1736(4) -0.0540(3) 0.05882(16) 0.0283(7) Uani d 1 . .
H H18 0.158249 -0.129379 0.078375 0.034 Uiso calc 1 . .
C C19 0.2612(3) -0.0504(3) 0.01577(15) 0.0277(7) Uani d 1 . .
H H19 0.306526 -0.123154 0.005685 0.033 Uiso calc 1 . .
C C20 0.2850(3) 0.0613(3) -0.01401(14) 0.0246(6) Uani d 1 . .
C C21 0.2139(3) 0.1693(3) 0.00004(13) 0.0220(6) Uani d 1 . .
C C22 0.3818(4) 0.0675(4) -0.05633(15) 0.0307(8) Uani d 1 . .
H H22 0.426691 -0.005268 -0.066781 0.037 Uiso calc 1 . .
C C23 0.4111(4) 0.1759(4) -0.08210(16) 0.0322(8) Uani d 1 . .
H H23 0.479367 0.179134 -0.108810 0.039 Uiso calc 1 . .
C C24 0.3404(4) 0.2833(4) -0.06927(15) 0.0310(7) Uani d 1 . .
H H24 0.360980 0.358951 -0.087370 0.037 Uiso calc 1 . .
C C25 0.2425(3) 0.2789(3) -0.03089(14) 0.0238(6) Uani d 1 . .
N N1 0.0550(3) 0.2692(3) 0.06375(11) 0.0217(5) Uani d 1 . .
N N2 0.1631(3) 0.3879(3) -0.02205(12) 0.0259(6) Uani d 1 . .
H H2A 0.205(4) 0.450(3) -0.0365(18) 0.031 Uiso d 1 . .
H H2B 0.076(2) 0.376(4) -0.0368(18) 0.031 Uiso d 1 . .
O O1 0.0677(2) 0.4768(2) 0.13117(10) 0.0229(4) Uani d 1 . .
Ni Ni1 0.12898(4) 0.42762(4) 0.05935(2) 0.02024(11) Uani d 1 . .
Br Br1 0.23263(4) 0.61856(3) 0.05095(2) 0.02840(11) Uani d 1 . .

loop_
_atom_site_aniso_label
_atom_site_aniso_U_11
_atom_site_aniso_U_22
_atom_site_aniso_U_33
_atom_site_aniso_U_12
_atom_site_aniso_U_13
_atom_site_aniso_U_23
C1 0.0199(13) 0.0223(16) 0.0202(13) 0.0005(11) 0.0044(10) 0.0015(11)
C2 0.0218(14) 0.0229(17) 0.0196(13) 0.0028(11) 0.0026(10) -0.0005(11)
C3 0.0237(14) 0.0261(17) 0.0200(13) 0.0030(12) 0.0047(11) -0.0005(12)
C4 0.0185(13) 0.0284(18) 0.0221(14) 0.0012(12) 0.0032(11) 0.0018(12)
C5 0.0244(15) 0.0221(17) 0.0220(13) -0.0017(12) 0.0035(11) 0.0000(11)
C6 0.0222(14) 0.0196(16) 0.0189(13) 0.0023(11) 0.0037(10) 0.0006(11)
C7 0.0228(14) 0.0192(16) 0.0208(13) -0.0014(11) 0.0042(10) -0.0018(11)
C8 0.0238(14) 0.0224(17) 0.0234(14) 0.0001(12) 0.0056(11) -0.0047(11)
C9 0.0249(16) 0.034(2) 0.0285(16) 0.0002(13) 0.0018(12) -0.0083(14)
C10 0.0367(19) 0.0199(18) 0.0345(17) -0.0037(13) 0.0081(14) -0.0065(13)
C11 0.0293(16) 0.0271(19) 0.0284(15) 0.0013(13) 0.0062(12) -0.0089(13)
C12 0.0220(15) 0.035(2) 0.0311(16) -0.0027(13) 0.0090(12) -0.0011(14)
C13 0.026(2) 0.060(3) 0.112(5) 0.010(2) 0.021(2) 0.019(3)
C14 0.049(3) 0.107(5) 0.078(4) -0.048(3) 0.040(3) -0.055(3)
C15 0.038(2) 0.081(4) 0.047(2) -0.013(2) 0.0134(19) 0.019(2)
C16 0.0240(14) 0.0201(16) 0.0216(13) 0.0020(11) 0.0040(11) -0.0047(11)
C17 0.0294(16) 0.0200(17) 0.0257(14) -0.0015(12) 0.0078(12) -0.0027(12)
C18 0.0323(17) 0.0193(18) 0.0332(17) -0.0002(13) 0.0038(13) -0.0007(13)
C19 0.0280(16) 0.0242(18) 0.0303(16) 0.0030(13) 0.0027(12) -0.0071(13)
C20 0.0230(14) 0.0266(18) 0.0236(14) 0.0031(12) 0.0017(11) -0.0053(12)
C21 0.0221(14) 0.0228(17) 0.0209(13) 0.0022(12) 0.0019(11) -0.0023(11)
C22 0.0285(17) 0.038(2) 0.0263(15) 0.0092(14) 0.0057(13) -0.0048(14)
C23 0.0296(17) 0.043(2) 0.0264(15) 0.0091(15) 0.0109(13) 0.0027(14)
C24 0.0334(18) 0.036(2) 0.0242(15) 0.0051(14) 0.0075(13) 0.0040(14)
C25 0.0254(15) 0.0248(18) 0.0209(13) 0.0040(12) 0.0023(11) -0.0026(12)
N1 0.0243(13) 0.0207(14) 0.0206(11) 0.0014(10) 0.0051(9) -0.0025(10)
N2 0.0311(15) 0.0260(16) 0.0218(12) 0.0034(11) 0.0081(11) 0.0010(11)
O1 0.0234(11) 0.0219(12) 0.0251(10) -0.0017(9) 0.0086(8) -0.0029(9)
Ni1 0.0229(2) 0.0184(2) 0.02046(19) 0.00083(14) 0.00663(14) -0.00010(14)
Br1 0.03690(19) 0.0209(2) 0.02905(17) -0.00314(13) 0.01042(13) 0.00202(12)

loop_
_atom_type_symbol
_atom_type_description
_atom_type_scat_dispersion_real
_atom_type_scat_dispersion_imag
_atom_type_scat_source
C C 0.0033 0.0016 'International Tables Vol C Tables 4.2.6.8 and 6.1.1.4'
H H 0.0000 0.0000 'International Tables Vol C Tables 4.2.6.8 and 6.1.1.4'
N N 0.0061 0.0033 'International Tables Vol C Tables 4.2.6.8 and 6.1.1.4'
O O 0.0106 0.0060 'International Tables Vol C Tables 4.2.6.8 and 6.1.1.4'
Ni Ni 0.3393 1.1124 'International Tables Vol C Tables 4.2.6.8 and 6.1.1.4'
Br Br -0.2901 2.4595 'International Tables Vol C Tables 4.2.6.8 and 6.1.1.4'

loop_
_geom_angle_atom_site_label_1
_geom_angle_atom_site_label_2
_geom_angle_atom_site_label_3
_geom_angle_site_symmetry_1
_geom_angle_site_symmetry_3
_geom_angle
_geom_angle_publ_flag
O1 C1 C6 . . 122.0(3) ?
O1 C1 C2 . . 120.0(3) ?
C6 C1 C2 . . 118.0(3) ?
C3 C2 C1 . . 117.4(3) ?
C3 C2 C8 . . 121.8(3) ?
C1 C2 C8 . . 120.8(3) ?
C2 C3 C4 . . 125.5(3) ?
C2 C3 H3 . . 117.3 ?
C4 C3 H3 . . 117.3 ?
C5 C4 C3 . . 116.4(3) ?
C5 C4 C12 . . 123.1(3) ?
C3 C4 C12 . . 120.4(3) ?
C4 C5 C6 . . 121.8(3) ?
C4 C5 H5 . . 119.1 ?
C6 C5 H5 . . 119.1 ?
C5 C6 C1 . . 121.0(3) ?
C5 C6 C7 . . 117.4(3) ?
C1 C6 C7 . . 120.8(3) ?
N1 C7 C6 . . 126.2(3) ?
N1 C7 H7 . . 116.9 ?
C6 C7 H7 . . 116.9 ?
C11 C8 C2 . . 111.6(3) ?
C11 C8 C9 . . 108.6(3) ?
C2 C8 C9 . . 108.4(3) ?
C11 C8 C10 . . 106.9(3) ?
C2 C8 C10 . . 111.9(3) ?
C9 C8 C10 . . 109.4(3) ?
C8 C9 H9A . . 109.5 ?
C8 C9 H9B . . 109.5 ?
H9A C9 H9B . . 109.5 ?
C8 C9 H9C . . 109.5 ?
H9A C9 H9C . . 109.5 ?
H9B C9 H9C . . 109.5 ?
C8 C10 H10A . . 109.5 ?
C8 C10 H10B . . 109.5 ?
H10A C10 H10B . . 109.5 ?
C8 C10 H10C . . 109.5 ?
H10A C10 H10C . . 109.5 ?
H10B C10 H10C . . 109.5 ?
C8 C11 H11A . . 109.5 ?
C8 C11 H11B . . 109.5 ?
H11A C11 H11B . . 109.5 ?
C8 C11 H11C . . 109.5 ?
H11A C11 H11C . . 109.5 ?
H11B C11 H11C . . 109.5 ?
C13 C12 C14 . . 108.9(4) ?
C13 C12 C4 . . 110.2(3) ?
C14 C12 C4 . . 111.8(3) ?
C13 C12 C15 . . 108.1(4) ?
C14 C12 C15 . . 109.4(4) ?
C4 C12 C15 . . 108.4(3) ?
C12 C13 H13A . . 109.5 ?
C12 C13 H13B . . 109.5 ?
H13A C13 H13B . . 109.5 ?
C12 C13 H13C . . 109.5 ?
H13A C13 H13C . . 109.5 ?
H13B C13 H13C . . 109.5 ?
C12 C14 H14A . . 109.5 ?
C12 C14 H14B . . 109.5 ?
H14A C14 H14B . . 109.5 ?
C12 C14 H14C . . 109.5 ?
H14A C14 H14C . . 109.5 ?
H14B C14 H14C . . 109.5 ?
C12 C15 H15A . . 109.5 ?
C12 C15 H15B . . 109.5 ?
H15A C15 H15B . . 109.5 ?
C12 C15 H15C . . 109.5 ?
H15A C15 H15C . . 109.5 ?
H15B C15 H15C . . 109.5 ?
C17 C16 N1 . . 119.5(3) ?
C17 C16 C21 . . 119.3(3) ?
N1 C16 C21 . . 121.1(3) ?
C16 C17 C18 . . 121.3(3) ?
C16 C17 H17 . . 119.4 ?
C18 C17 H17 . . 119.4 ?
C19 C18 C17 . . 120.6(3) ?
C19 C18 H18 . . 119.7 ?
C17 C18 H18 . . 119.7 ?
C18 C19 C20 . . 120.4(3) ?
C18 C19 H19 . . 119.8 ?
C20 C19 H19 . . 119.8 ?
C19 C20 C22 . . 120.9(3) ?
C19 C20 C21 . . 119.6(3) ?
C22 C20 C21 . . 119.6(3) ?
C25 C21 C20 . . 117.1(3) ?
C25 C21 C16 . . 124.1(3) ?
C20 C21 C16 . . 118.7(3) ?
C23 C22 C20 . . 121.0(3) ?
C23 C22 H22 . . 119.5 ?
C20 C22 H22 . . 119.5 ?
C22 C23 C24 . . 120.1(3) ?
C22 C23 H23 . . 120.0 ?
C24 C23 H23 . . 120.0 ?
C25 C24 C23 . . 120.1(3) ?
C25 C24 H24 . . 120.0 ?
C23 C24 H24 . . 120.0 ?
C24 C25 C21 . . 122.0(3) ?
C24 C25 N2 . . 119.3(3) ?
C21 C25 N2 . . 118.7(3) ?
C7 N1 C16 . . 118.5(3) ?
C7 N1 Ni1 . . 118.9(2) ?
C16 N1 Ni1 . . 122.6(2) ?
C25 N2 Ni1 . . 118.5(2) ?
C25 N2 H2A . . 108(3) ?
Ni1 N2 H2A . . 108(3) ?
C25 N2 H2B . . 110(3) ?
Ni1 N2 H2B . . 95(3) ?
H2A N2 H2B . . 117(4) ?
C1 O1 Ni1 . . 122.3(2) ?
O1 Ni1 N1 . . 92.82(10) y
O1 Ni1 N2 . . 170.15(11) y
N1 Ni1 N2 . . 87.66(12) y
O1 Ni1 Br1 . . 90.32(7) y
N1 Ni1 Br1 . . 176.24(8) y
N2 Ni1 Br1 . . 89.61(9) y

loop_
_geom_bond_atom_site_label_1
_geom_bond_atom_site_label_2
_geom_bond_site_symmetry_2
_geom_bond_distance
_geom_bond_publ_flag
N1 Ni1 . 1.880(3) y
N2 Ni1 . 1.922(3) y
N2 H2A . 0.878(19) n
N2 H2B . 0.878(19) n
O1 Ni1 . 1.850(2) y
Ni1 Br1 . 2.3330(5) y
C1 O1 . 1.312(4) y
C1 C6 . 1.420(4) ?
C1 C2 . 1.439(4) ?
C2 C3 . 1.384(4) ?
C2 C8 . 1.537(4) ?
C3 C4 . 1.414(5) ?
C3 H3 . 0.9500 ?
C4 C5 . 1.367(4) ?
C4 C12 . 1.533(4) ?
C5 C6 . 1.418(4) ?
C5 H5 . 0.9500 ?
C6 C7 . 1.426(4) ?
C7 N1 . 1.305(4) y
C7 H7 . 0.9500 ?
C8 C11 . 1.534(4) ?
C8 C9 . 1.538(5) ?
C8 C10 . 1.546(5) ?
C9 H9A . 0.9800 ?
C9 H9B . 0.9800 ?
C9 H9C . 0.9800 ?
C10 H10A . 0.9800 ?
C10 H10B . 0.9800 ?
C10 H10C . 0.9800 ?
C11 H11A . 0.9800 ?
C11 H11B . 0.9800 ?
C11 H11C . 0.9800 ?
C12 C13 . 1.520(6) ?
C12 C14 . 1.520(6) ?
C12 C15 . 1.535(5) ?
C13 H13A . 0.9800 ?
C13 H13B . 0.9800 ?
C13 H13C . 0.9800 ?
C14 H14A . 0.9800 ?
C14 H14B . 0.9800 ?
C14 H14C . 0.9800 ?
C15 H15A . 0.9800 ?
C15 H15B . 0.9800 ?
C15 H15C . 0.9800 ?
C16 C17 . 1.381(5) ?
C16 N1 . 1.420(4) ?
C16 C21 . 1.435(4) ?
C17 C18 . 1.400(5) ?
C17 H17 . 0.9500 ?
C18 C19 . 1.365(5) ?
C18 H18 . 0.9500 ?
C19 C20 . 1.418(5) ?
C19 H19 . 0.9500 ?
C20 C22 . 1.420(5) ?
C20 C21 . 1.423(5) ?
C21 C25 . 1.422(5) ?
C22 C23 . 1.359(6) ?
C22 H22 . 0.9500 ?
C23 C24 . 1.408(5) ?
C23 H23 . 0.9500 ?
C24 C25 . 1.364(5) ?
C24 H24 . 0.9500 ?
C25 N2 . 1.447(4) ?

loop_
_geom_hbond_atom_site_label_D
_geom_hbond_atom_site_label_H
_geom_hbond_atom_site_label_A
_geom_hbond_site_symmetry_A
_geom_hbond_distance_DH
_geom_hbond_distance_HA
_geom_hbond_distance_DA
_geom_hbond_angle_DHA
_geom_hbond_publ_flag
N2 H2B Br1 3_565 0.878(19) 2.98(2) 3.827(3) 162(4) yes
N2 H2A C1 3_565 0.878(19) 2.84(4) 3.285(4) 113(3) yes
N2 H2A C6 3_565 0.878(19) 2.90(3) 3.589(4) 137(3) yes
C18 H18 Br1 1_545 0.95 2.93 3.624(4) 131.2 yes
C13 H13A Br1 1_455 0.98 2.96 3.804(6) 144.5 yes
C11 H11B C1 2 0.98 2.77 3.741(5) 169.4 yes
C9 H9C C5 2 0.98 2.76 3.730(5) 169.3 yes
C7 H7 C19 3 0.95 2.71 3.518(5) 143.8 yes

loop_
_geom_torsion_atom_site_label_1
_geom_torsion_atom_site_label_2
_geom_torsion_atom_site_label_3
_geom_torsion_atom_site_label_4
_geom_torsion_site_symmetry_1
_geom_torsion_site_symmetry_2
_geom_torsion_site_symmetry_3
_geom_torsion_site_symmetry_4
_geom_torsion
_geom_torsion_publ_flag
O1 C1 C2 C3 . . . . -179.9(3) ?
C6 C1 C2 C3 . . . . -1.3(4) ?
O1 C1 C2 C8 . . . . -2.3(4) ?
C6 C1 C2 C8 . . . . 176.3(3) ?
C1 C2 C3 C4 . . . . 0.3(5) ?
C8 C2 C3 C4 . . . . -177.3(3) ?
C2 C3 C4 C5 . . . . 0.4(5) ?
C2 C3 C4 C12 . . . . 176.4(3) ?
C3 C4 C5 C6 . . . . -0.2(5) ?
C12 C4 C5 C6 . . . . -176.1(3) ?
C4 C5 C6 C1 . . . . -0.8(5) ?
C4 C5 C6 C7 . . . . 169.1(3) ?
O1 C1 C6 C5 . . . . -179.8(3) ?
C2 C1 C6 C5 . . . . 1.6(4) ?
O1 C1 C6 C7 . . . . 10.6(5) ?
C2 C1 C6 C7 . . . . -168.0(3) ?
C5 C6 C7 N1 . . . . 176.8(3) ?
C1 C6 C7 N1 . . . . -13.2(5) ?
C3 C2 C8 C11 . . . . -6.1(4) ?
C1 C2 C8 C11 . . . . 176.4(3) ?
C3 C2 C8 C9 . . . . 113.5(3) ?
C1 C2 C8 C9 . . . . -64.0(4) ?
C3 C2 C8 C10 . . . . -125.7(3) ?
C1 C2 C8 C10 . . . . 56.7(4) ?
C5 C4 C12 C13 . . . . -130.8(4) ?
C3 C4 C12 C13 . . . . 53.5(5) ?
C5 C4 C12 C14 . . . . -9.5(5) ?
C3 C4 C12 C14 . . . . 174.8(4) ?
C5 C4 C12 C15 . . . . 111.1(4) ?
C3 C4 C12 C15 . . . . -64.6(4) ?
N1 C16 C17 C18 . . . . -178.5(3) ?
C21 C16 C17 C18 . . . . -2.1(5) ?
C16 C17 C18 C19 . . . . 2.1(5) ?
C17 C18 C19 C20 . . . . -0.2(5) ?
C18 C19 C20 C22 . . . . 176.4(3) ?
C18 C19 C20 C21 . . . . -1.7(5) ?
C19 C20 C21 C25 . . . . 179.6(3) ?
C22 C20 C21 C25 . . . . 1.4(4) ?
C19 C20 C21 C16 . . . . 1.7(4) ?
C22 C20 C21 C16 . . . . -176.4(3) ?
C17 C16 C21 C25 . . . . -177.6(3) ?
N1 C16 C21 C25 . . . . -1.2(5) ?
C17 C16 C21 C20 . . . . 0.1(4) ?
N1 C16 C21 C20 . . . . 176.5(3) ?
C19 C20 C22 C23 . . . . -175.9(3) ?
C21 C20 C22 C23 . . . . 2.2(5) ?
C20 C22 C23 C24 . . . . -3.0(5) ?
C22 C23 C24 C25 . . . . 0.1(5) ?
C23 C24 C25 C21 . . . . 3.7(5) ?
C23 C24 C25 N2 . . . . -175.1(3) ?
C20 C21 C25 C24 . . . . -4.4(5) ?
C16 C21 C25 C24 . . . . 173.3(3) ?
C20 C21 C25 N2 . . . . 174.4(3) ?
C16 C21 C25 N2 . . . . -7.9(5) ?
C6 C7 N1 C16 . . . . 163.1(3) y
C6 C7 N1 Ni1 . . . . -17.6(4) ?
C17 C16 N1 C7 . . . . -31.8(4) ?
C21 C16 N1 C7 . . . . 151.9(3) ?
C17 C16 N1 Ni1 . . . . 149.0(2) ?
C21 C16 N1 Ni1 . . . . -27.3(4) ?
C24 C25 N2 Ni1 . . . . -137.7(3) ?
C21 C25 N2 Ni1 . . . . 43.4(4) ?
C6 C1 O1 Ni1 . . . . 23.3(4) ?
C2 C1 O1 Ni1 . . . . -158.1(2) ?
C1 O1 Ni1 N1 . . . . -41.9(2) ?
C1 O1 Ni1 Br1 . . . . 140.2(2) ?
C7 N1 Ni1 O1 . . . . 37.9(2) ?
C16 N1 Ni1 O1 . . . . -142.9(2) ?
C7 N1 Ni1 N2 . . . . -132.3(2) ?
C16 N1 Ni1 N2 . . . . 46.9(2) ?

_cod_database_fobs_code 2243639
